data_7050084
loop_
_publ_author_name
'Wilson, Chick C.'
'Myles, Dean'
'Ghosh, Minakshi'
'Johnson, Louise N.'
'Wang, Wenging'

_publ_section_title
;
 Neutron diffraction investigations of l- and d-alanine at different
 temperatures: the search for structural evidence for parity violation
;
_journal_issue 10
_journal_name_full 'New Journal of Chemistry'
_journal_page_first 1318
_journal_paper_doi 10.1039/b419295h
_journal_volume 29
_journal_year 2005
_chemical_formula_sum 'C3 H7 N O2'
_chemical_formula_weight 89.00
_space_group_IT_number 19
_symmetry_cell_setting orthorhombic
_symmetry_space_group_name_Hall 'P 2ac 2ab'
_symmetry_space_group_name_H-M 'P 21 21 21'
_atom_sites_solution_hydrogens difmap
_atom_sites_solution_primary direct
_atom_sites_solution_secondary difmap
_audit_creation_method SHELXL-97
_cell_angle_alpha 90.000
_cell_angle_beta 90.000
_cell_angle_gamma 90.000
_cell_formula_units_Z 4
_cell_length_a 5.940(3)
_cell_length_b 12.274(5)
_cell_length_c 5.806(3)
_cell_measurement_reflns_used 25
_cell_measurement_temperature 60(1)
_cell_volume 423.3(4)
_computing_structure_refinement 'SHELXL-97 (Sheldrick, 1997)'
_diffrn_ambient_temperature 60(1)
_diffrn_measurement_device SXD
_diffrn_measurement_method 'time-of-flight LAUE diffraction'
_diffrn_radiation_monochromator none
_diffrn_radiation_probe neutron
_diffrn_radiation_source 'ISIS spallation source'
_diffrn_radiation_type neutron
_diffrn_radiation_wavelength 0.5-5.0
_diffrn_reflns_av_R_equivalents 0.059
_diffrn_reflns_av_sigmaI/netI 0.0365
_diffrn_reflns_limit_h_max 15
_diffrn_reflns_limit_h_min 0
_diffrn_reflns_limit_k_max 25
_diffrn_reflns_limit_k_min 0
_diffrn_reflns_limit_l_max 13
_diffrn_reflns_limit_l_min 0
_diffrn_reflns_number 5263
_diffrn_reflns_theta_max 78.39
_diffrn_reflns_theta_min 7.64
_exptl_absorpt_coefficient_mu '2.610, at 1 Angstrom'
_exptl_absorpt_correction_T_max 0.64
_exptl_absorpt_correction_T_min 0.10
_exptl_absorpt_correction_type empirical
_exptl_absorpt_process_details
;
The linear absorption coefficient is wavelength dependent
and it is calculated as:
mu = 1.34 + 1.27 * lambda [cm^-1]
;
_exptl_crystal_colour colourless
_exptl_crystal_density_diffrn 1.397
_exptl_crystal_density_method 'not measured'
_exptl_crystal_description 'irregular prism'
_exptl_crystal_F_000 5.87
_exptl_crystal_size_max 5.0
_exptl_crystal_size_mid 3.0
_exptl_crystal_size_min 2.0
_refine_diff_density_max 0.463
_refine_diff_density_min -0.246
_refine_diff_density_rms 0.050
_refine_ls_extinction_coef 0.470
_refine_ls_extinction_method 'Becker-Coppens Lorentzian model'
_refine_ls_goodness_of_fit_ref 1.315
_refine_ls_hydrogen_treatment refall
_refine_ls_matrix_type full
_refine_ls_number_parameters 118
_refine_ls_number_reflns 2023
_refine_ls_number_restraints 0
_refine_ls_restrained_S_all 1.315
_refine_ls_R_factor_all 0.0588
_refine_ls_R_factor_gt 0.0588
_refine_ls_shift/su_max 0.001
_refine_ls_shift/su_mean 0.000
_refine_ls_structure_factor_coef Fsqd
_refine_ls_weighting_details 'calc w=1/[\s^2^(Fo^2^)+(0.1000P)^2^+0.0000P] where P=(Fo^2^+2Fc^2^)/3'
_refine_ls_weighting_scheme calc
_refine_ls_wR_factor_gt 0.1499
_refine_ls_wR_factor_ref 0.1499
_reflns_number_gt 2023
_reflns_number_total 2023
_reflns_threshold_expression >2sigma(I)
_cod_data_source_file b419295h.txt
_cod_data_source_block lala60k
_cod_depositor_comments
;
 Adding quotes around the values of the _atom_type_scat_source data item.

 Antanas Vaitkus,
 2018-08-07
;
_cod_original_cell_volume 423.30
_cod_original_sg_symbol_H-M P212121
_cod_database_code 7050084

loop_
_symmetry_equiv_pos_as_xyz
'x, y, z'
'x+1/2, -y+1/2, -z'
'-x, y+1/2, -z+1/2'
'-x+1/2, -y, z+1/2'

loop_
_atom_site_label
_atom_site_type_symbol
_atom_site_fract_x
_atom_site_fract_y
_atom_site_fract_z
_atom_site_U_iso_or_equiv
_atom_site_adp_type
_atom_site_occupancy
_atom_site_symmetry_multiplicity
_atom_site_calc_flag
_atom_site_refinement_flags
_atom_site_disorder_assembly
_atom_site_disorder_group
H2 H -0.5750(5) 0.2478(2) -0.6620(5) 0.0199(4) Uani 1 1 d . . .
H6 H -0.2207(4) 0.1919(3) -0.7908(6) 0.0216(4) Uani 1 1 d . . .
H4 H -0.4165(4) 0.1489(2) -0.9856(5) 0.0197(4) Uani 1 1 d . . .
O2 O -0.55915(17) 0.18406(10) -0.23890(19) 0.00970(13) Uani 1 1 d . . .
N1 N -0.35276(9) 0.13758(6) -0.81688(11) 0.00841(9) Uani 1 1 d . . .
C2 C -0.53336(12) 0.16103(7) -0.64575(16) 0.00752(11) Uani 1 1 d . . .
C1 C -0.44574(12) 0.14073(8) -0.40024(14) 0.00724(10) Uani 1 1 d . . .
H7 H -0.8073(5) 0.1106(3) -0.8688(7) 0.0276(6) Uani 1 1 d . . .
H5 H -0.8710(4) 0.1043(3) -0.5675(7) 0.0269(6) Uani 1 1 d . . .
C3 C -0.73975(14) 0.09067(9) -0.69676(18) 0.01023(12) Uani 1 1 d . . .
H1 H -0.2944(5) 0.0576(2) -0.8032(6) 0.0228(5) Uani 1 1 d . . .
O1 O -0.27342(16) 0.08368(10) -0.3752(2) 0.00972(13) Uani 1 1 d . . .
H3 H -0.6957(6) 0.0039(3) -0.6949(8) 0.0285(6) Uani 1 1 d . . .

loop_
_atom_site_aniso_label
_atom_site_aniso_U_11
_atom_site_aniso_U_22
_atom_site_aniso_U_33
_atom_site_aniso_U_23
_atom_site_aniso_U_13
_atom_site_aniso_U_12
H2 0.0249(8) 0.0139(9) 0.0209(11) 0.0024(6) 0.0006(8) 0.0045(7)
H6 0.0164(6) 0.0256(13) 0.0228(12) -0.0021(8) 0.0006(7) -0.0052(7)
H4 0.0214(7) 0.0244(12) 0.0134(9) 0.0001(6) -0.0007(6) 0.0011(7)
O2 0.0110(2) 0.0120(4) 0.0061(3) -0.0005(2) 0.0005(2) 0.0022(2)
N1 0.00880(13) 0.0096(2) 0.0068(2) 0.00008(13) 0.00041(12) 0.00037(14)
C2 0.00819(17) 0.0077(3) 0.0066(3) 0.00008(16) -0.00034(16) 0.00054(17)
C1 0.00850(16) 0.0072(3) 0.0060(3) -0.00022(15) -0.00035(15) 0.00038(19)
H7 0.0265(10) 0.0366(18) 0.0197(15) 0.0017(10) -0.0090(9) -0.0046(10)
H5 0.0187(7) 0.0348(18) 0.0273(16) -0.0041(10) 0.0064(8) -0.0023(9)
C3 0.00933(19) 0.0127(4) 0.0087(3) -0.00033(19) -0.00091(19) -0.0019(2)
H1 0.0226(8) 0.0186(12) 0.0272(15) 0.0013(8) 0.0037(8) 0.0050(8)
O1 0.0102(2) 0.0107(4) 0.0083(4) 0.0011(2) -0.0011(2) 0.0027(2)
H3 0.0319(12) 0.0161(13) 0.0375(19) 0.0009(10) -0.0035(13) -0.0015(10)

loop_
_atom_type_symbol
_atom_type_description
_atom_type_scat_length_neutron
_atom_type_scat_source
C C 6.646 'International Tables Vol C Table 4.4.4.1'
H H -3.739 'International Tables Vol C Table 4.4.4.1'
N N 9.360 'International Tables Vol C Table 4.4.4.1'
O O 5.803 'International Tables Vol C Table 4.4.4.1'

loop_
_geom_angle_atom_site_label_1
_geom_angle_atom_site_label_2
_geom_angle_atom_site_label_3
_geom_angle
_geom_angle_site_symmetry_1
_geom_angle_site_symmetry_3
_geom_angle_publ_flag
C2 N1 H6 108.79(18) . . ?
C2 N1 H4 109.50(15) . . ?
H6 N1 H4 108.6(2) . . ?
C2 N1 H1 111.72(18) . . ?
H6 N1 H1 109.9(3) . . ?
H4 N1 H1 108.2(3) . . ?
N1 C2 C3 109.82(7) . . ?
N1 C2 C1 110.06(6) . . ?
C3 C2 C1 111.07(8) . . ?
N1 C2 H2 107.00(16) . . ?
C3 C2 H2 110.52(17) . . ?
C1 C2 H2 108.27(17) . . ?
O1 C1 O2 125.70(10) . . ?
O1 C1 C2 118.44(9) . . ?
O2 C1 C2 115.86(8) . . ?
C2 C3 H7 110.0(2) . . ?
C2 C3 H5 110.6(2) . . ?
H7 C3 H5 109.1(3) . . ?
C2 C3 H3 110.82(19) . . ?
H7 C3 H3 108.1(3) . . ?
H5 C3 H3 108.1(3) . . ?

loop_
_geom_bond_atom_site_label_1
_geom_bond_atom_site_label_2
_geom_bond_distance
_geom_bond_site_symmetry_2
_geom_bond_publ_flag
O2 C1 1.2704(13) . ?
N1 C2 1.4903(11) . ?
N1 H6 1.040(3) . ?
N1 H4 1.059(3) . ?
N1 H1 1.045(3) . ?
C2 C3 1.5285(12) . ?
C2 C1 1.5378(12) . ?
C2 H2 1.097(3) . ?
C1 O1 1.2486(13) . ?
C3 H7 1.104(4) . ?
C3 H5 1.095(3) . ?
C3 H3 1.097(4) . ?

loop_
_cod_related_entry_id
_cod_related_entry_database
_cod_related_entry_code
1 ChemSpider 5735
